data_4301967
loop_
_publ_author_name
'Ishtvan Boldog'
'Francisco J. Mu\~noz-Lara'
'Ana B. Gaspar'
'M. Carmen Mu\~noz'
'Maksym Seredyuk'
'Jos\'e A. Real'

_publ_section_title
;
Polynuclear Spin Crossover Complexes: Synthesis, Structure, and Magnetic
Behavior of [Fe4(\m-CN)4(phen)4(L)2)]4+ Squares
;
_journal_name_full 'Inorganic Chemistry'
_journal_page_first 3710
_journal_page_last 3719
_journal_paper_doi 10.1021/ic802306r
_journal_volume 48
_journal_year 2009
_chemical_formula_sum 'C88 H68 F24 Fe4 N20 P4'
_chemical_formula_weight 2208.90
_chemical_name_systematic
;
 ?
;
_space_group_IT_number 15
_symmetry_cell_setting monoclinic
_symmetry_space_group_name_Hall '-C 2yc'
_symmetry_space_group_name_H-M 'C 1 2/c 1'
_atom_sites_solution_hydrogens geom
_atom_sites_solution_primary direct
_atom_sites_solution_secondary difmap
_audit_creation_method SHELXL-97
_cell_angle_alpha 90.000(2)
_cell_angle_beta 115.114(2)
_cell_angle_gamma 90.000(4)
_cell_formula_units_Z 4
_cell_length_a 28.5230(5)
_cell_length_b 12.7010(7)
_cell_length_c 30.807(2)
_cell_measurement_temperature 370(2)
_cell_volume 10105.4(9)
_computing_cell_refinement 'HKL DENZO'
_computing_data_collection COLLECT
_computing_data_reduction 'HKL DENZO and SCALEPACK'
_computing_structure_refinement 'SHELXL-97 (Sheldrick, 1997)'
_computing_structure_solution SHELXS-97
_diffrn_ambient_temperature 370(2)
_diffrn_measured_fraction_theta_full 0.954
_diffrn_measured_fraction_theta_max 0.954
_diffrn_radiation_monochromator graphite
_diffrn_radiation_source 'fine-focus sealed tube'
_diffrn_radiation_type MoK\a
_diffrn_radiation_wavelength 0.71073
_diffrn_reflns_av_R_equivalents 0.0683
_diffrn_reflns_av_sigmaI/netI 0.0822
_diffrn_reflns_limit_h_max 28
_diffrn_reflns_limit_h_min -25
_diffrn_reflns_limit_k_max 12
_diffrn_reflns_limit_k_min -12
_diffrn_reflns_limit_l_max 31
_diffrn_reflns_limit_l_min -30
_diffrn_reflns_number 17800
_diffrn_reflns_theta_full 21.47
_diffrn_reflns_theta_max 21.47
_diffrn_reflns_theta_min 2.05
_exptl_absorpt_coefficient_mu 0.724
_exptl_crystal_colour red
_exptl_crystal_density_diffrn 1.452
_exptl_crystal_density_method 'not measured'
_exptl_crystal_description prismatic
_exptl_crystal_F_000 4464
_exptl_crystal_size_max 0.08
_exptl_crystal_size_mid 0.04
_exptl_crystal_size_min 0.04
_refine_diff_density_max 0.379
_refine_diff_density_min -0.354
_refine_diff_density_rms 0.085
_refine_ls_extinction_method none
_refine_ls_goodness_of_fit_ref 0.967
_refine_ls_hydrogen_treatment mixed
_refine_ls_matrix_type full
_refine_ls_number_parameters 411
_refine_ls_number_reflns 5514
_refine_ls_number_restraints 0
_refine_ls_restrained_S_all 0.967
_refine_ls_R_factor_all 0.3644
_refine_ls_R_factor_gt 0.1249
_refine_ls_shift/su_max 0.065
_refine_ls_shift/su_mean 0.026
_refine_ls_structure_factor_coef Fsqd
_refine_ls_weighting_details 'calc w=1/[\s^2^(Fo^2^)+(0.2000P)^2^+0.0000P] where P=(Fo^2^+2Fc^2^)/3'
_refine_ls_weighting_scheme calc
_refine_ls_wR_factor_gt 0.2966
_refine_ls_wR_factor_ref 0.4442
_reflns_number_gt 1427
_reflns_number_total 5514
_reflns_threshold_expression >2sigma(I)
_cod_data_source_file ic802306r_si_001_1.cif
_cod_data_source_block 1-370K
_cod_original_sg_symbol_H-M 'C 2/c'
_cod_database_code 4301967

loop_
_symmetry_equiv_pos_as_xyz
'x, y, z'
'-x, y, -z+1/2'
'x+1/2, y+1/2, z'
'-x+1/2, y+1/2, -z+1/2'
'-x, -y, -z'
'x, -y, z-1/2'
'-x+1/2, -y+1/2, -z'
'x+1/2, -y+1/2, z-1/2'

loop_
_atom_site_label
_atom_site_type_symbol
_atom_site_fract_x
_atom_site_fract_y
_atom_site_fract_z
_atom_site_U_iso_or_equiv
_atom_site_adp_type
_atom_site_occupancy
_atom_site_symmetry_multiplicity
_atom_site_calc_flag
_atom_site_refinement_flags
_atom_site_disorder_assembly
_atom_site_disorder_group
Fe1 Fe 0.13478(13) 0.6258(3) 0.27932(12) 0.0789(13) Uani 1 1 d . . .
Fe2 Fe -0.02770(14) 0.6309(3) 0.12468(12) 0.0840(14) Uani 1 1 d . . .
N1 N 0.1355(7) 0.4757(15) 0.2900(7) 0.079(6) Uani 1 1 d . . .
N2 N 0.2006(7) 0.6282(16) 0.3403(6) 0.076(5) Uani 1 1 d . . .
N3 N 0.1404(7) 0.7784(15) 0.2700(7) 0.088(6) Uani 1 1 d . . .
N4 N 0.1765(7) 0.6145(16) 0.2393(7) 0.081(6) Uani 1 1 d . . .
N5 N 0.0376(9) 0.6097(16) 0.1855(7) 0.096(7) Uani 1 1 d . . .
N6 N 0.0751(8) 0.6509(18) 0.3402(7) 0.104(7) Uani 1 1 d . . .
N7 N -0.0585(10) 0.4729(18) 0.1031(8) 0.104(7) Uani 1 1 d . . .
N8 N -0.0900(8) 0.6559(19) 0.0534(9) 0.119(8) Uani 1 1 d . . .
N9 N 0.0131(9) 0.617(2) 0.0791(8) 0.128(9) Uani 1 1 d . . .
N10 N -0.0208(10) 0.8000(16) 0.1136(9) 0.112(8) Uani 1 1 d . . .
C1 C 0.1049(12) 0.398(2) 0.2648(11) 0.115(10) Uiso 1 1 d . . .
C2 C 0.1093(13) 0.297(2) 0.2830(12) 0.127(10) Uiso 1 1 d . . .
C3 C 0.1463(11) 0.2617(19) 0.3261(10) 0.099(8) Uiso 1 1 d . . .
C4 C 0.1804(10) 0.3433(19) 0.3533(9) 0.092(8) Uiso 1 1 d . . .
C5 C 0.1740(10) 0.4443(19) 0.3350(10) 0.087(8) Uiso 1 1 d . . .
C6 C 0.2247(13) 0.320(2) 0.4032(12) 0.128(11) Uiso 1 1 d . . .
C7 C 0.2549(12) 0.399(2) 0.4249(11) 0.120(10) Uiso 1 1 d . . .
C8 C 0.2515(11) 0.507(2) 0.4076(10) 0.101(8) Uiso 1 1 d . . .
C9 C 0.2091(9) 0.5308(19) 0.3614(9) 0.074(7) Uiso 1 1 d . . .
C10 C 0.2818(12) 0.597(2) 0.4313(11) 0.118(10) Uiso 1 1 d . . .
C11 C 0.2734(12) 0.688(2) 0.4091(12) 0.120(10) Uiso 1 1 d . . .
C12 C 0.2324(14) 0.704(2) 0.3661(13) 0.120(10) Uiso 1 1 d . . .
C13 C 0.1210(10) 0.854(2) 0.2864(9) 0.088(8) Uiso 1 1 d . . .
C14 C 0.1243(12) 0.963(2) 0.2711(12) 0.123(11) Uiso 1 1 d . . .
C15 C 0.1463(13) 0.992(2) 0.2432(12) 0.130(11) Uiso 1 1 d . . .
C16 C 0.1633(13) 0.909(3) 0.2251(12) 0.129(11) Uiso 1 1 d . . .
C17 C 0.1641(11) 0.800(2) 0.2386(10) 0.096(8) Uiso 1 1 d . . .
C18 C 0.1867(13) 0.922(2) 0.1881(12) 0.134(11) Uiso 1 1 d . . .
C19 C 0.2062(13) 0.841(3) 0.1744(12) 0.145(12) Uiso 1 1 d . . .
C20 C 0.2046(12) 0.732(2) 0.1915(11) 0.124(10) Uiso 1 1 d . . .
C21 C 0.1810(10) 0.709(2) 0.2237(9) 0.081(8) Uiso 1 1 d . . .
C22 C 0.2213(11) 0.636(2) 0.1752(10) 0.110(9) Uiso 1 1 d . . .
C23 C 0.2157(12) 0.544(2) 0.1917(11) 0.120(10) Uiso 1 1 d . . .
C24 C 0.1891(12) 0.530(2) 0.2252(11) 0.114(11) Uiso 1 1 d . . .
C25 C 0.0731(11) 0.6182(19) 0.2208(10) 0.082(8) Uiso 1 1 d . . .
C26 C 0.0971(9) 0.6473(17) 0.3176(9) 0.071(7) Uiso 1 1 d . . .
C27 C -0.0362(12) 0.379(3) 0.1221(11) 0.120(10) Uiso 1 1 d . . .
C28 C -0.0677(15) 0.286(2) 0.1050(13) 0.140(12) Uiso 1 1 d . . .
C29 C -0.1164(15) 0.299(3) 0.0693(14) 0.146(12) Uiso 1 1 d . . .
C30 C -0.1415(12) 0.388(3) 0.0483(11) 0.128(10) Uiso 1 1 d . . .
C31 C -0.1096(12) 0.477(2) 0.0696(11) 0.094(9) Uiso 1 1 d . . .
C32 C -0.1348(14) 0.588(2) 0.0488(11) 0.128(11) Uiso 1 1 d . . .
C33 C -0.0763(13) 0.634(2) 0.0128(12) 0.125(10) Uiso 1 1 d . . .
C34 C -0.0169(13) 0.638(2) 0.0344(12) 0.109(9) Uiso 1 1 d . . .
C35 C 0.0045(17) 0.655(3) -0.0023(15) 0.167(14) Uiso 1 1 d . . .
C36 C 0.057(2) 0.650(3) 0.0176(18) 0.190(16) Uiso 1 1 d . . .
C37 C 0.0881(17) 0.623(3) 0.0636(18) 0.189(15) Uiso 1 1 d . . .
C38 C 0.0638(16) 0.608(2) 0.0968(13) 0.135(11) Uiso 1 1 d . . .
C39 C -0.1112(15) 0.766(3) 0.0505(13) 0.159(13) Uiso 1 1 d . . .
C40 C -0.0582(15) 0.837(3) 0.0743(14) 0.138(12) Uiso 1 1 d . . .
C41 C -0.0571(18) 0.938(4) 0.0541(16) 0.186(16) Uiso 1 1 d . . .
C42 C -0.013(2) 0.999(3) 0.0778(18) 0.197(17) Uiso 1 1 d . . .
C43 C 0.0269(18) 0.957(3) 0.1217(18) 0.198(17) Uiso 1 1 d . . .
C44 C 0.0217(15) 0.855(3) 0.1375(13) 0.140(12) Uiso 1 1 d . . .
P1 P 0.1155(6) 0.2537(10) 0.1434(5) 0.152(4) Uani 1 1 d . . .
P2 P 0.2890(7) 0.4891(9) 0.0740(5) 0.145(4) Uani 1 1 d . . .
F1 F 0.1608(15) 0.267(3) 0.1907(14) 0.33(2) Uani 1 1 d . . .
F2 F 0.1381(18) 0.306(3) 0.1156(16) 0.36(3) Uani 1 1 d . . .
F3 F 0.0593(16) 0.240(3) 0.1030(12) 0.313(18) Uani 1 1 d . . .
F4 F 0.0881(14) 0.202(2) 0.1712(12) 0.259(13) Uani 1 1 d . . .
F5 F 0.1354(13) 0.1436(18) 0.1369(11) 0.277(15) Uani 1 1 d . . .
F6 F 0.0958(12) 0.3605(18) 0.1537(13) 0.266(14) Uani 1 1 d . . .
F7 F 0.318(2) 0.555(2) 0.1112(14) 0.48(4) Uani 1 1 d . . .
F8 F 0.3216(15) 0.486(3) 0.0486(16) 0.294(17) Uani 1 1 d . . .
F9 F 0.2580(13) 0.426(2) 0.0332(12) 0.31(2) Uani 1 1 d . . .
F10 F 0.253(2) 0.473(4) 0.095(2) 0.40(3) Uani 1 1 d . . .
F11 F 0.3199(10) 0.3940(19) 0.0988(9) 0.229(12) Uani 1 1 d . . .
F12 F 0.2629(15) 0.5895(17) 0.0501(10) 0.32(2) Uani 1 1 d . . .

loop_
_atom_site_aniso_label
_atom_site_aniso_U_11
_atom_site_aniso_U_22
_atom_site_aniso_U_33
_atom_site_aniso_U_23
_atom_site_aniso_U_13
_atom_site_aniso_U_12
Fe1 0.069(3) 0.098(3) 0.071(3) 0.009(2) 0.031(2) -0.002(2)
Fe2 0.074(3) 0.116(3) 0.062(3) -0.001(2) 0.028(2) 0.003(2)
N1 0.069(15) 0.108(15) 0.059(15) -0.012(12) 0.026(12) 0.005(12)
N2 0.080(15) 0.087(14) 0.077(14) 0.000(13) 0.048(12) 0.015(13)
N3 0.069(15) 0.100(16) 0.087(17) -0.013(12) 0.025(13) 0.014(12)
N4 0.058(14) 0.077(14) 0.098(16) 0.012(13) 0.023(12) -0.014(11)
N5 0.109(19) 0.129(17) 0.047(14) 0.007(12) 0.029(14) 0.000(14)
N6 0.075(16) 0.18(2) 0.065(15) 0.019(14) 0.034(13) 0.007(14)
N7 0.10(2) 0.14(2) 0.071(17) -0.008(14) 0.037(15) -0.007(16)
N8 0.062(16) 0.15(2) 0.12(2) -0.033(16) 0.022(14) 0.024(15)
N9 0.077(18) 0.20(2) 0.073(18) -0.028(17) -0.002(14) 0.024(17)
N10 0.088(19) 0.108(17) 0.11(2) 0.009(14) 0.012(16) -0.011(15)
P1 0.181(14) 0.142(11) 0.139(11) 0.009(8) 0.074(13) 0.013(9)
P2 0.198(14) 0.115(9) 0.111(10) -0.019(8) 0.054(11) 0.010(10)
F1 0.28(4) 0.30(4) 0.24(4) -0.01(3) -0.06(3) 0.04(3)
F2 0.52(7) 0.33(4) 0.44(6) 0.19(4) 0.41(6) 0.19(4)
F3 0.26(4) 0.43(5) 0.17(3) 0.05(3) 0.01(3) -0.01(3)
F4 0.30(4) 0.33(3) 0.21(3) 0.03(3) 0.16(3) 0.02(3)
F5 0.40(4) 0.131(18) 0.32(4) 0.01(2) 0.17(3) 0.06(2)
F6 0.30(4) 0.132(18) 0.41(4) 0.00(2) 0.20(3) 0.05(2)
F7 0.77(10) 0.14(2) 0.20(3) -0.05(2) -0.11(4) -0.05(3)
F8 0.25(4) 0.36(4) 0.26(4) 0.04(4) 0.09(3) 0.06(4)
F9 0.22(3) 0.31(3) 0.22(3) -0.07(3) -0.08(3) -0.07(2)
F10 0.52(7) 0.40(6) 0.51(7) 0.08(5) 0.45(7) 0.15(5)
F11 0.24(3) 0.20(2) 0.21(2) 0.113(19) 0.05(2) 0.060(19)
F12 0.49(5) 0.113(17) 0.21(3) 0.011(17) 0.00(3) 0.05(2)

loop_
_atom_type_symbol
_atom_type_description
_atom_type_scat_dispersion_real
_atom_type_scat_dispersion_imag
_atom_type_scat_source
C C 0.0033 0.0016 'International Tables Vol C Tables 4.2.6.8 and 6.1.1.4'
H H 0.0000 0.0000 'International Tables Vol C Tables 4.2.6.8 and 6.1.1.4'
N N 0.0061 0.0033 'International Tables Vol C Tables 4.2.6.8 and 6.1.1.4'
P P 0.1023 0.0942 'International Tables Vol C Tables 4.2.6.8 and 6.1.1.4'
F F 0.0171 0.0103 'International Tables Vol C Tables 4.2.6.8 and 6.1.1.4'
Fe Fe 0.3463 0.8444 'International Tables Vol C Tables 4.2.6.8 and 6.1.1.4'

loop_
_geom_angle_atom_site_label_1
_geom_angle_atom_site_label_2
_geom_angle_atom_site_label_3
_geom_angle
_geom_angle_site_symmetry_1
_geom_angle_site_symmetry_3
_geom_angle_publ_flag
N1 Fe1 N2 85.3(8) . . ?
N1 Fe1 N3 175.1(8) . . ?
N1 Fe1 N4 93.8(8) . . ?
C25 Fe1 N1 92.9(9) . . ?
C26 Fe1 N1 90.3(8) . . ?
N3 Fe1 N2 91.1(8) . . ?
N2 Fe1 N4 90.8(7) . . ?
C25 Fe1 N2 177.7(9) . . ?
C26 Fe1 N2 88.2(8) . . ?
N3 Fe1 N4 82.9(9) . . ?
C25 Fe1 N3 90.6(9) . . ?
C26 Fe1 N3 93.0(9) . . ?
C25 Fe1 N4 88.0(9) . . ?
C26 Fe1 N4 175.8(9) . . ?
C26 Fe1 C25 93.2(10) . . ?
N5 Fe2 N6 94.6(8) . 2 ?
N5 Fe2 N7 104.7(9) . . ?
N5 Fe2 N8 170.9(9) . . ?
N5 Fe2 N9 93.0(8) . . ?
N5 Fe2 N10 99.6(9) . . ?
N6 Fe2 N7 90.3(8) 2 . ?
N6 Fe2 N8 94.3(9) 2 . ?
N6 Fe2 N9 172.3(9) 2 . ?
N6 Fe2 N10 94.7(9) 2 . ?
N8 Fe2 N7 77.1(9) . . ?
N7 Fe2 N9 89.0(9) . . ?
N7 Fe2 N10 154.8(9) . . ?
N8 Fe2 N9 78.0(9) . . ?
N8 Fe2 N10 77.9(9) . . ?
N10 Fe2 N9 82.8(10) . . ?
C1 N1 C5 114(2) . . ?
C1 N1 Fe1 132.5(19) . . ?
C5 N1 Fe1 113.1(15) . . ?
C12 N2 C9 115(2) . . ?
C12 N2 Fe1 134.3(19) . . ?
C9 N2 Fe1 109.7(16) . . ?
C13 N3 C17 121(2) . . ?
C13 N3 Fe1 126.0(18) . . ?
C17 N3 Fe1 112.6(16) . . ?
C24 N4 C21 124(2) . . ?
C24 N4 Fe1 126.0(19) . . ?
C21 N4 Fe1 108.9(17) . . ?
C25 N5 Fe2 167(2) . . ?
C26 N6 Fe2 169(2) . 2 ?
C27 N7 C31 121(2) . . ?
C27 N7 Fe2 128(2) . . ?
C31 N7 Fe2 110.4(18) . . ?
C33 N8 C39 111(3) . . ?
C33 N8 C32 109(2) . . ?
C39 N8 C32 103(2) . . ?
C33 N8 Fe2 115.3(16) . . ?
C39 N8 Fe2 109.2(19) . . ?
C32 N8 Fe2 107.9(19) . . ?
C38 N9 C34 125(3) . . ?
C38 N9 Fe2 122(2) . . ?
C34 N9 Fe2 112(2) . . ?
C44 N10 C40 121(3) . . ?
C44 N10 Fe2 124(2) . . ?
C40 N10 Fe2 114(2) . . ?
N1 C1 C2 122(3) . . ?
C3 C2 C1 126(3) . . ?
C2 C3 C4 113(2) . . ?
C5 C4 C3 120(3) . . ?
C5 C4 C6 119(2) . . ?
C3 C4 C6 121(2) . . ?
C4 C5 N1 125(2) . . ?
C4 C5 C9 122(3) . . ?
N1 C5 C9 113(2) . . ?
C7 C6 C4 116(3) . . ?
C6 C7 C8 127(3) . . ?
C9 C8 C10 114(2) . . ?
C9 C8 C7 117(3) . . ?
C10 C8 C7 129(3) . . ?
N2 C9 C8 124(2) . . ?
N2 C9 C5 118(2) . . ?
C8 C9 C5 118(2) . . ?
C11 C10 C8 120(3) . . ?
C12 C11 C10 122(3) . . ?
C11 C12 N2 124(3) . . ?
N3 C13 C14 118(2) . . ?
C15 C14 C13 126(3) . . ?
C14 C15 C16 113(3) . . ?
C15 C16 C17 126(3) . . ?
C15 C16 C18 124(3) . . ?
C17 C16 C18 111(3) . . ?
C21 C17 C16 132(3) . . ?
C21 C17 N3 113(2) . . ?
C16 C17 N3 116(3) . . ?
C19 C18 C16 122(3) . . ?
C18 C19 C20 122(3) . . ?
C22 C20 C19 126(3) . . ?
C22 C20 C21 113(3) . . ?
C19 C20 C21 121(3) . . ?
C17 C21 N4 122(3) . . ?
C17 C21 C20 113(3) . . ?
N4 C21 C20 125(3) . . ?
C23 C22 C20 120(3) . . ?
C22 C23 C24 123(3) . . ?
N4 C24 C23 116(3) . . ?
N5 C25 Fe1 177(2) . . ?
N6 C26 Fe1 174(2) . . ?
N7 C27 C28 117(3) . . ?
C29 C28 C27 117(3) . . ?
C28 C29 C30 130(3) . . ?
C29 C30 C31 110(3) . . ?
N7 C31 C30 125(3) . . ?
N7 C31 C32 120(3) . . ?
C30 C31 C32 116(3) . . ?
N8 C32 C31 105(3) . . ?
N8 C33 C34 105(2) . . ?
N9 C34 C35 122(3) . . ?
N9 C34 C33 124(3) . . ?
C35 C34 C33 114(3) . . ?
C36 C35 C34 112(4) . . ?
C37 C36 C35 126(5) . . ?
C36 C37 C38 118(4) . . ?
N9 C38 C37 117(3) . . ?
N8 C39 C40 102(3) . . ?
N10 C40 C41 124(4) . . ?
N10 C40 C39 117(3) . . ?
C41 C40 C39 119(4) . . ?
C42 C41 C40 117(4) . . ?
C41 C42 C43 117(4) . . ?
C42 C43 C44 120(4) . . ?
N10 C44 C43 120(4) . . ?
F2 P1 F1 96(3) . . ?
F2 P1 F5 93.2(18) . . ?
F1 P1 F5 91.1(19) . . ?
F2 P1 F6 90.8(16) . . ?
F1 P1 F6 86.4(19) . . ?
F5 P1 F6 175.5(19) . . ?
F2 P1 F3 98(2) . . ?
F1 P1 F3 163(3) . . ?
F5 P1 F3 96(2) . . ?
F6 P1 F3 85.7(19) . . ?
F2 P1 F4 176(2) . . ?
F1 P1 F4 87(2) . . ?
F5 P1 F4 89.4(16) . . ?
F6 P1 F4 86.8(17) . . ?
F3 P1 F4 79(2) . . ?
F8 P2 F12 93(2) . . ?
F8 P2 F9 79(2) . . ?
F12 P2 F9 92.8(18) . . ?
F8 P2 F11 82.9(19) . . ?
F12 P2 F11 174(2) . . ?
F9 P2 F11 90.5(16) . . ?
F8 P2 F10 169(3) . . ?
F12 P2 F10 92(2) . . ?
F9 P2 F10 91(3) . . ?
F11 P2 F10 92(2) . . ?
F8 P2 F7 100(4) . . ?
F12 P2 F7 83.8(17) . . ?
F9 P2 F7 176(2) . . ?
F11 P2 F7 93(2) . . ?
F10 P2 F7 90(3) . . ?
P2 F7 F10 46.1(19) . . ?
P2 F10 F7 44(2) . . ?

loop_
_geom_bond_atom_site_label_1
_geom_bond_atom_site_label_2
_geom_bond_distance
_geom_bond_site_symmetry_2
_geom_bond_publ_flag
Fe1 N1 1.933(19) . ?
Fe1 N2 2.014(19) . ?
Fe1 N3 1.98(2) . ?
Fe1 N4 2.05(2) . ?
Fe1 C26 1.92(3) . ?
Fe1 C25 1.91(3) . ?
Fe2 N5 2.02(2) . ?
Fe2 N6 2.07(2) 2 ?
Fe2 N7 2.18(2) . ?
Fe2 N8 2.18(2) . ?
Fe2 N9 2.18(2) . ?
Fe2 N10 2.20(2) . ?
N1 C1 1.33(3) . ?
N1 C5 1.41(3) . ?
N2 C12 1.33(3) . ?
N2 C9 1.37(2) . ?
N3 C13 1.31(3) . ?
N3 C17 1.42(3) . ?
N4 C24 1.27(3) . ?
N4 C21 1.32(3) . ?
N5 C25 1.13(3) . ?
N6 C26 1.12(2) . ?
N6 Fe2 2.07(2) 2 ?
N7 C27 1.36(3) . ?
N7 C31 1.38(3) . ?
N8 C33 1.49(3) . ?
N8 C39 1.51(4) . ?
N8 C32 1.50(3) . ?
N9 C38 1.32(4) . ?
N9 C34 1.30(3) . ?
N10 C44 1.32(4) . ?
N10 C40 1.32(4) . ?
C1 C2 1.39(3) . ?
C2 C3 1.37(3) . ?
C3 C4 1.42(3) . ?
C4 C5 1.38(3) . ?
C4 C6 1.55(4) . ?
C5 C9 1.48(3) . ?
C6 C7 1.31(3) . ?
C7 C8 1.46(3) . ?
C8 C9 1.45(3) . ?
C8 C10 1.43(3) . ?
C10 C11 1.31(3) . ?
C11 C12 1.36(4) . ?
C13 C14 1.48(3) . ?
C14 C15 1.31(4) . ?
C15 C16 1.38(4) . ?
C16 C17 1.44(3) . ?
C16 C18 1.55(4) . ?
C17 C21 1.40(3) . ?
C18 C19 1.32(4) . ?
C19 C20 1.49(4) . ?
C20 C22 1.47(3) . ?
C20 C21 1.45(3) . ?
C22 C23 1.32(3) . ?
C23 C24 1.53(4) . ?
C27 C28 1.44(4) . ?
C28 C29 1.37(4) . ?
C29 C30 1.34(4) . ?
C30 C31 1.43(3) . ?
C31 C32 1.58(3) . ?
C33 C34 1.54(4) . ?
C34 C35 1.51(4) . ?
C35 C36 1.35(5) . ?
C36 C37 1.36(5) . ?
C37 C38 1.47(5) . ?
C39 C40 1.64(4) . ?
C40 C41 1.43(4) . ?
C41 C42 1.39(5) . ?
C42 C43 1.46(5) . ?
C43 C44 1.41(4) . ?
P1 F2 1.43(3) . ?
P1 F1 1.49(3) . ?
P1 F5 1.55(2) . ?
P1 F6 1.55(2) . ?
P1 F3 1.57(4) . ?
P1 F4 1.53(3) . ?
P2 F8 1.45(4) . ?
P2 F12 1.50(3) . ?
P2 F9 1.43(3) . ?
P2 F11 1.50(2) . ?
P2 F10 1.43(3) . ?
P2 F7 1.37(3) . ?
F7 F10 1.99(6) . ?
